data_7245474
loop_
_publ_author_name
'Orlando, Tain\'ara'
'Lopes, Leandro C.'
'Neumann, Darlon A. M.'
'Andrade, Valquiria P.'
'Mittersteiner, Mateus'
'Rocha, Cl\'audia Q.'
'Zanatta, Nilo'
'Bonacorso, Helio G.'
'Martins, Marcos A. P.'
'Salbego, Paulo R. S.'

_publ_section_title
;
 Uncovering the origins of supramolecular similarity in a series of
 benzimidazole structures
;
_journal_name_full CrystEngComm
_journal_paper_doi 10.1039/D2CE00909A
_journal_year 2022
_chemical_formula_moiety 'C19 H14 F3 N3 O2'
_chemical_formula_sum 'C19 H14 F3 N3 O2'
_chemical_formula_weight 373.337
_chemical_name_common benzimidazole
_chemical_name_systematic
;
(4-hydroxy-4-(trifluoromethyl)-1,4-dihydrobenzo[4,5]imidazo[1,2-a]pyrimidin-3-yl)(p-tolyl)methanone
;
_space_group_crystal_system monoclinic
_space_group_IT_number 14
_space_group_name_Hall '-P 2yn'
_space_group_name_H-M_alt 'P 1 21/n 1'
_symmetry_Int_Tables_number 14
_audit_creation_date 2022-03-18
_audit_creation_method
;
Olex2 1.5
(compiled 2021.12.09 svn.r5202d8cf for OlexSys, GUI svn.r6439)
;
_audit_update_record
;
2022-03-19 deposited with the CCDC.	2022-09-05 downloaded from the CCDC.
;
_cell_angle_alpha 90
_cell_angle_beta 91.874(1)
_cell_angle_gamma 90
_cell_formula_units_Z 4
_cell_length_a 6.0391(2)
_cell_length_b 15.7043(6)
_cell_length_c 17.1155(6)
_cell_measurement_reflns_used 9834
_cell_measurement_temperature 100.0
_cell_measurement_theta_max 26.89
_cell_measurement_theta_min 2.59
_cell_volume 1622.36(10)
_computing_cell_refinement 'SAINT V8.38A (Bruker, 2018)'
_computing_data_reduction 'SAINT V8.38A (Bruker, 2018)'
_computing_molecular_graphics 'Olex2 1.5 (Dolomanov et al., 2009)'
_computing_publication_material 'Olex2 1.5 (Dolomanov et al., 2009)'
_computing_structure_refinement 'olex2.refine 1.5 (Bourhis et al., 2015)'
_computing_structure_solution 'olex2.solve 1.3 (Bourhis et al., 2015)'
_diffrn_ambient_temperature 100.00
_diffrn_detector 'PHOTON 100 CMOS detector'
_diffrn_detector_area_resol_mean 10.4167
_diffrn_detector_type Bruker
_diffrn_measured_fraction_theta_full 0.9990
_diffrn_measured_fraction_theta_max 0.9961
_diffrn_measurement_device 'KAPPA four-circle goniometer'
_diffrn_measurement_device_type 'D8 Venture'
_diffrn_measurement_method '\f and \w scans'
_diffrn_radiation_type 'Mo K\a'
_diffrn_radiation_wavelength 0.71073
_diffrn_reflns_av_R_equivalents 0.0380
_diffrn_reflns_av_unetI/netI 0.0181
_diffrn_reflns_Laue_measured_fraction_full 0.9990
_diffrn_reflns_Laue_measured_fraction_max 0.9961
_diffrn_reflns_limit_h_max 7
_diffrn_reflns_limit_h_min -7
_diffrn_reflns_limit_k_max 20
_diffrn_reflns_limit_k_min -20
_diffrn_reflns_limit_l_max 21
_diffrn_reflns_limit_l_min -21
_diffrn_reflns_number 47272
_diffrn_reflns_point_group_measured_fraction_full 0.9990
_diffrn_reflns_point_group_measured_fraction_max 0.9961
_diffrn_reflns_theta_full 25.2417
_diffrn_reflns_theta_max 27.15
_diffrn_reflns_theta_min 2.38
_diffrn_source 'fine-focus sealed tube'
_diffrn_standards_number 0
_exptl_absorpt_coefficient_mu 0.125
_exptl_absorpt_correction_T_max 0.7455
_exptl_absorpt_correction_T_min 0.7180
_exptl_absorpt_correction_type psi-scan
_exptl_absorpt_process_details
;
SADABS-2016/2 (Bruker,2016/2) was used for absorption correction.
wR2(int) was 0.0929 before and 0.0440 after correction.
The Ratio of minimum to maximum transmission is 0.9631.
The \l/2 correction factor is Not present.
;
_exptl_crystal_colour yellow
_exptl_crystal_colour_primary yellow
_exptl_crystal_density_diffrn 1.528
_exptl_crystal_density_meas ?
_exptl_crystal_density_method 'not measured'
_exptl_crystal_description block
_exptl_crystal_F_000 768.648
_exptl_crystal_size_max 0.162
_exptl_crystal_size_mid 0.13
_exptl_crystal_size_min 0.062
_refine_diff_density_max 0.3592
_refine_diff_density_min -0.3105
_refine_diff_density_rms 0.0673
_refine_ls_d_res_high 0.7787
_refine_ls_d_res_low 8.5532
_refine_ls_goodness_of_fit_ref 1.0562
_refine_ls_hydrogen_treatment mixed
_refine_ls_matrix_type full
_refine_ls_number_constraints 11
_refine_ls_number_parameters 263
_refine_ls_number_reflns 3589
_refine_ls_number_restraints 0
_refine_ls_restrained_S_all 1.0562
_refine_ls_R_factor_all 0.0502
_refine_ls_R_factor_gt 0.0396
_refine_ls_shift/su_max 0.0003
_refine_ls_shift/su_mean 0.0001
_refine_ls_structure_factor_coef Fsqd
_refine_ls_weighting_details 'w=1/[\s^2^(Fo^2^)+(0.0446P)^2^+1.1983P] where P=(Fo^2^+2Fc^2^)/3'
_refine_ls_weighting_scheme calc
_refine_ls_wR_factor_gt 0.0950
_refine_ls_wR_factor_ref 0.1009
_reflns_Friedel_coverage 0.0
_reflns_limit_h_max 7
_reflns_limit_h_min -7
_reflns_limit_k_max 20
_reflns_limit_k_min 0
_reflns_limit_l_max 21
_reflns_limit_l_min -6
_reflns_number_gt 3059
_reflns_number_total 3589
_reflns_threshold_expression I>=2u(I)
_cod_data_source_file d2ce00909a2.cif
_cod_data_source_block mo_mmv0437_0m_a
_cod_depositor_comments
;
The following automatic conversions were performed:

data item '_exptl_crystal_density_meas' value 'none' was changed to
'?' -- the value is perceived as not measured.

Automatic conversion script
Id: cif_fix_values 7556 2019-12-06 15:28:31Z antanas 
;
_cod_original_sg_symbol_Hall '-P 2ybc (x-z,y,z)'
_cod_database_code 7245474
_exptl_absorpt_special_details none
_olex2_refinement_description
;
1.a Aromatic/amide H refined with riding coordinates:
 C15(H15), C14(H14), C5(H5), C4(H4), C3(H3a), C8(H8), C2(H2), C17(H17), C18(H18)
1.b Idealised Me refined as rotating group:
 C19(H19a,H19b,H19c)
1.c Idealised tetrahedral OH refined as rotating group:
 O1(H1)
;
_olex2_submission_special_instructions 'No special instructions were received'

loop_
_space_group_symop_id
_space_group_symop_operation_xyz
1 x,y,z
2 -x+1/2,y+1/2,-z+1/2
3 -x,-y,-z
4 x-1/2,-y-1/2,z-1/2

loop_
_atom_site_label
_atom_site_type_symbol
_atom_site_fract_x
_atom_site_fract_y
_atom_site_fract_z
_atom_site_U_iso_or_equiv
_atom_site_adp_type
_atom_site_occupancy
_atom_site_refinement_flags_posn
F1 F 0.46865(17) 0.28313(6) 0.72311(5) 0.0270(2) Uani 1.000000 .
F2 F 0.49050(16) 0.22544(6) 0.60948(6) 0.0241(2) Uani 1.000000 .
F3 F 0.76408(15) 0.29859(6) 0.65686(6) 0.0235(2) Uani 1.000000 .
O2 O 0.17442(18) 0.45724(8) 0.72948(7) 0.0246(3) Uani 1.000000 .
O1 O 0.21794(17) 0.36510(7) 0.60372(6) 0.0187(2) Uani 1.000000 .
H1 H 0.1511(3) 0.3900(13) 0.6395(8) 0.047(7) Uiso 1.000000 GR
N2 N 0.5421(2) 0.38807(8) 0.53859(7) 0.0118(3) Uani 1.000000 .
N3 N 0.8121(2) 0.48655(8) 0.58434(7) 0.0126(3) Uani 1.000000 .
N1 N 0.8213(2) 0.41949(8) 0.45949(7) 0.0129(3) Uani 1.000000 .
C19 C 0.7121(3) 0.62282(11) 1.02234(9) 0.0236(4) Uani 1.000000 .
H19a H 0.6420(19) 0.5932(6) 1.06544(10) 0.058(7) Uiso 1.000000 GR
H19b H 0.8733(4) 0.6163(8) 1.0276(4) 0.050(7) Uiso 1.000000 GR
H19c H 0.674(2) 0.6834(2) 1.0239(4) 0.055(7) Uiso 1.000000 GR
C16 C 0.6308(3) 0.58519(10) 0.94558(9) 0.0172(3) Uani 1.000000 .
C15 C 0.7628(3) 0.53110(10) 0.90293(9) 0.0181(3) Uani 1.000000 .
H15 H 0.9075(3) 0.51752(10) 0.92249(9) 0.029(5) Uiso 1.000000 R
C14 C 0.6875(2) 0.49641(10) 0.83217(9) 0.0162(3) Uani 1.000000 .
H14 H 0.7812(2) 0.46023(10) 0.80348(9) 0.013(4) Uiso 1.000000 R
C13 C 0.4740(2) 0.51485(10) 0.80342(8) 0.0147(3) Uani 1.000000 .
C12 C 0.3753(2) 0.47347(10) 0.73222(9) 0.0159(3) Uani 1.000000 .
C9 C 0.5138(2) 0.45165(9) 0.66657(8) 0.0132(3) Uani 1.000000 .
C10 C 0.4438(2) 0.37749(10) 0.61440(8) 0.0136(3) Uani 1.000000 .
C6 C 0.5021(2) 0.34106(9) 0.46977(8) 0.0132(3) Uani 1.000000 .
C5 C 0.3291(3) 0.28821(10) 0.44540(9) 0.0174(3) Uani 1.000000 .
H5 H 0.2078(3) 0.27648(10) 0.47769(9) 0.023(5) Uiso 1.000000 R
C4 C 0.3433(3) 0.25351(11) 0.37130(9) 0.0215(3) Uani 1.000000 .
H4 H 0.2287(3) 0.21680(11) 0.35228(9) 0.031(5) Uiso 1.000000 R
C3 C 0.5215(3) 0.27101(11) 0.32374(9) 0.0219(4) Uani 1.000000 .
H3a H 0.5268(3) 0.24500(11) 0.27372(9) 0.024(5) Uiso 1.000000 R
C11 C 0.5423(3) 0.29465(10) 0.65105(9) 0.0169(3) Uani 1.000000 .
C8 C 0.6942(2) 0.49830(9) 0.64938(8) 0.0131(3) Uani 1.000000 .
H8 H 0.7407(2) 0.54169(9) 0.68494(8) 0.012(4) Uiso 1.000000 R
C7 C 0.7337(2) 0.43236(9) 0.52747(8) 0.0114(3) Uani 1.000000 .
C1 C 0.6784(2) 0.36138(9) 0.42211(8) 0.0133(3) Uani 1.000000 .
C2 C 0.6906(3) 0.32547(10) 0.34799(9) 0.0177(3) Uani 1.000000 .
H2 H 0.8105(3) 0.33786(10) 0.31526(9) 0.018(4) Uiso 1.000000 R
C17 C 0.4188(3) 0.60346(10) 0.91614(9) 0.0197(3) Uani 1.000000 .
H17 H 0.3264(3) 0.64051(10) 0.94445(9) 0.023(5) Uiso 1.000000 R
C18 C 0.3399(3) 0.56868(10) 0.84637(9) 0.0184(3) Uani 1.000000 .
H18 H 0.1938(3) 0.58146(10) 0.82761(9) 0.025(5) Uiso 1.000000 R
H3 H 0.922(4) 0.5200(14) 0.5730(12) 0.035(6) Uiso 1.000000 .

loop_
_atom_site_aniso_label
_atom_site_aniso_U_11
_atom_site_aniso_U_22
_atom_site_aniso_U_33
_atom_site_aniso_U_12
_atom_site_aniso_U_13
_atom_site_aniso_U_23
F1 0.0327(6) 0.0311(6) 0.0176(5) -0.0036(4) 0.0042(4) 0.0091(4)
F2 0.0283(5) 0.0172(5) 0.0267(5) -0.0030(4) -0.0025(4) 0.0016(4)
F3 0.0147(5) 0.0256(5) 0.0297(5) 0.0019(4) -0.0044(4) 0.0066(4)
O2 0.0111(5) 0.0413(7) 0.0217(6) -0.0034(5) 0.0038(4) -0.0085(5)
O1 0.0092(5) 0.0281(6) 0.0190(6) -0.0026(4) 0.0013(4) -0.0043(5)
N2 0.0110(6) 0.0139(6) 0.0105(6) -0.0014(5) -0.0003(4) 0.0002(5)
N3 0.0109(6) 0.0152(6) 0.0117(6) -0.0032(5) 0.0019(5) -0.0011(5)
N1 0.0134(6) 0.0147(6) 0.0107(6) -0.0002(5) 0.0003(4) -0.0007(5)
C19 0.0280(9) 0.0252(9) 0.0176(8) -0.0043(7) -0.0016(7) -0.0034(7)
C16 0.0210(8) 0.0166(7) 0.0141(7) -0.0041(6) 0.0024(6) 0.0009(6)
C15 0.0136(7) 0.0250(8) 0.0157(7) -0.0013(6) 0.0003(6) 0.0025(6)
C14 0.0134(7) 0.0201(7) 0.0153(7) 0.0006(6) 0.0038(6) -0.0001(6)
C13 0.0145(7) 0.0186(7) 0.0111(7) -0.0026(6) 0.0033(5) 0.0010(6)
C12 0.0127(7) 0.0209(8) 0.0143(7) 0.0003(6) 0.0020(5) 0.0002(6)
C9 0.0115(7) 0.0169(7) 0.0112(7) 0.0015(6) -0.0004(5) -0.0003(5)
C10 0.0100(7) 0.0187(7) 0.0120(7) -0.0024(5) 0.0011(5) 0.0005(6)
C6 0.0139(7) 0.0141(7) 0.0113(7) 0.0017(6) -0.0016(5) 0.0008(5)
C5 0.0150(7) 0.0177(7) 0.0193(8) -0.0022(6) -0.0025(6) 0.0014(6)
C4 0.0218(8) 0.0212(8) 0.0210(8) -0.0044(6) -0.0069(6) -0.0033(6)
C3 0.0266(9) 0.0240(8) 0.0149(7) 0.0006(7) -0.0034(6) -0.0063(6)
C11 0.0160(7) 0.0202(8) 0.0144(7) -0.0032(6) -0.0003(6) 0.0019(6)
C8 0.0118(7) 0.0153(7) 0.0122(7) 0.0022(6) -0.0011(5) -0.0015(5)
C7 0.0095(7) 0.0124(7) 0.0122(7) 0.0014(5) -0.0008(5) 0.0016(5)
C1 0.0130(7) 0.0136(7) 0.0131(7) 0.0011(6) -0.0016(5) 0.0010(5)
C2 0.0196(8) 0.0200(8) 0.0136(7) 0.0007(6) 0.0017(6) -0.0011(6)
C17 0.0223(8) 0.0205(8) 0.0167(7) 0.0042(6) 0.0039(6) -0.0024(6)
C18 0.0148(7) 0.0236(8) 0.0168(7) 0.0032(6) 0.0014(6) 0.0001(6)

loop_
_atom_type_symbol
_atom_type_scat_dispersion_real
_atom_type_scat_dispersion_imag
_atom_type_scat_Cromer_Mann_a1
_atom_type_scat_Cromer_Mann_a2
_atom_type_scat_Cromer_Mann_a3
_atom_type_scat_Cromer_Mann_a4
_atom_type_scat_Cromer_Mann_b1
_atom_type_scat_Cromer_Mann_b2
_atom_type_scat_Cromer_Mann_b3
_atom_type_scat_Cromer_Mann_b4
_atom_type_scat_Cromer_Mann_c
_atom_type_scat_source
_atom_type_scat_dispersion_source
C 0.00347 0.00161 2.31000 1.02000 1.58860 0.86500 20.84390 10.20750 0.56870 51.65120 0.21560 'International Tables Volume C Table 6.1.1.4 (pp. 500-502)' 'Henke, Gullikson and Davis, At. Data and Nucl. Data Tables, 1993, 54, 2'
F 0.01794 0.01033 3.53920 2.64120 1.51700 1.02430 10.28250 4.29440 0.26150 26.14760 0.27760 'International Tables Volume C Table 6.1.1.4 (pp. 500-502)' 'Henke, Gullikson and Davis, At. Data and Nucl. Data Tables, 1993, 54, 2'
H 0.00000 0.00000 0.49300 0.32291 0.14019 0.04081 10.51090 26.12570 3.14236 57.79970 0.00304 'International Tables Volume C Table 6.1.1.4 (pp. 500-502)' 'Henke, Gullikson and Davis, At. Data and Nucl. Data Tables, 1993, 54, 2'
N 0.00653 0.00323 12.21260 3.13220 2.01250 1.16630 0.00570 9.89330 28.99750 0.58260 -11.52900 'International Tables Volume C Table 6.1.1.4 (pp. 500-502)' 'Henke, Gullikson and Davis, At. Data and Nucl. Data Tables, 1993, 54, 2'
O 0.01158 0.00611 3.04850 2.28680 1.54630 0.86700 13.27710 5.70110 0.32390 32.90890 0.25080 'International Tables Volume C Table 6.1.1.4 (pp. 500-502)' 'Henke, Gullikson and Davis, At. Data and Nucl. Data Tables, 1993, 54, 2'

loop_
_exptl_crystal_face_index_h
_exptl_crystal_face_index_k
_exptl_crystal_face_index_l
_exptl_crystal_face_perp_dist
0.00 -1.00 5.00 0.0590
0.00 1.00 -5.00 0.0270
-2.00 -1.00 0.00 0.0680
2.00 1.00 0.00 0.0730
0.00 5.00 2.00 0.0300
0.00 -2.00 -1.00 0.0260
-1.00 2.00 -4.00 0.0470
1.00 -1.00 4.00 0.0840

loop_
_geom_angle_atom_site_label_1
_geom_angle_atom_site_label_2
_geom_angle_atom_site_label_3
_geom_angle
_geom_angle_site_symmetry_1
_geom_angle_site_symmetry_3
_geom_angle_publ_flag
C10 O1 H1 109.5 . . ?
C6 N2 C10 128.64(12) . . ?
C7 N2 C10 123.64(12) . . ?
C7 N2 C6 105.87(11) . . ?
C7 N3 C8 119.45(13) . . ?
H3 N3 C8 121.6(14) . . ?
H3 N3 C7 117.7(14) . . ?
C1 N1 C7 104.27(12) . . ?
H19b C19 H19a 109.5 . . ?
H19c C19 H19a 109.5 . . ?
H19c C19 H19b 109.5 . . ?
C16 C19 H19a 109.5 . . ?
C16 C19 H19b 109.5 . . ?
C16 C19 H19c 109.5 . . ?
C15 C16 C19 121.45(14) . . ?
C17 C16 C19 120.30(14) . . ?
C17 C16 C15 118.25(14) . . ?
H15 C15 C16 119.31(9) . . ?
C14 C15 C16 121.37(14) . . ?
C14 C15 H15 119.31(9) . . ?
H14 C14 C15 120.07(9) . . ?
C13 C14 C15 119.85(14) . . ?
C13 C14 H14 120.07(9) . . ?
C12 C13 C14 122.62(14) . . ?
C18 C13 C14 119.03(14) . . ?
C18 C13 C12 118.13(13) . . ?
C13 C12 O2 119.10(13) . . ?
C9 C12 O2 120.41(14) . . ?
C9 C12 C13 120.48(13) . . ?
C10 C9 C12 118.42(13) . . ?
C8 C9 C12 121.65(13) . . ?
C8 C9 C10 119.85(13) . . ?
N2 C10 O1 109.13(11) . . ?
C9 C10 O1 116.07(12) . . ?
C9 C10 N2 108.84(12) . . ?
C11 C10 O1 107.35(12) . . ?
C11 C10 N2 107.09(12) . . ?
C11 C10 C9 108.00(12) . . ?
C5 C6 N2 132.34(14) . . ?
C1 C6 N2 104.83(12) . . ?
C1 C6 C5 122.75(13) . . ?
H5 C5 C6 121.90(9) . . ?
C4 C5 C6 116.20(14) . . ?
C4 C5 H5 121.90(9) . . ?
H4 C4 C5 119.08(9) . . ?
C3 C4 C5 121.85(15) . . ?
C3 C4 H4 119.08(9) . . ?
H3a C3 C4 119.30(9) . . ?
C2 C3 C4 121.40(14) . . ?
C2 C3 H3a 119.30(9) . . ?
F2 C11 F1 107.67(12) . . ?
F3 C11 F1 107.41(12) . . ?
F3 C11 F2 107.08(13) . . ?
C10 C11 F1 110.57(13) . . ?
C10 C11 F2 112.82(12) . . ?
C10 C11 F3 111.06(12) . . ?
C9 C8 N3 123.63(14) . . ?
H8 C8 N3 118.18(8) . . ?
H8 C8 C9 118.18(9) . . ?
N3 C7 N2 119.50(13) . . ?
N1 C7 N2 114.39(12) . . ?
N1 C7 N3 126.07(13) . . ?
C6 C1 N1 110.63(12) . . ?
C2 C1 N1 129.17(14) . . ?
C2 C1 C6 120.19(14) . . ?
C1 C2 C3 117.55(14) . . ?
H2 C2 C3 121.22(9) . . ?
H2 C2 C1 121.22(9) . . ?
H17 C17 C16 119.39(9) . . ?
C18 C17 C16 121.23(15) . . ?
C18 C17 H17 119.39(9) . . ?
C17 C18 C13 120.26(14) . . ?
H18 C18 C13 119.87(9) . . ?
H18 C18 C17 119.87(9) . . ?

loop_
_geom_bond_atom_site_label_1
_geom_bond_atom_site_label_2
_geom_bond_distance
_geom_bond_site_symmetry_2
_geom_bond_publ_flag
F1 C11 1.3369(18) . ?
F2 C11 1.3307(18) . ?
F3 C11 1.3415(18) . ?
O2 C12 1.2389(19) . ?
O1 H1 0.8400 . ?
O1 C10 1.3838(17) . ?
N2 C10 1.4540(18) . ?
N2 C6 1.4042(18) . ?
N2 C7 1.3686(18) . ?
N3 C8 1.3534(19) . ?
N3 C7 1.3659(18) . ?
N3 H3 0.87(2) . ?
N1 C7 1.3093(18) . ?
N1 C1 1.3965(19) . ?
C19 H19a 0.9800 . ?
C19 H19b 0.9800 . ?
C19 H19c 0.9800 . ?
C19 C16 1.508(2) . ?
C16 C15 1.388(2) . ?
C16 C17 1.391(2) . ?
C15 H15 0.9500 . ?
C15 C14 1.391(2) . ?
C14 H14 0.9500 . ?
C14 C13 1.395(2) . ?
C13 C12 1.488(2) . ?
C13 C18 1.397(2) . ?
C12 C9 1.463(2) . ?
C9 C10 1.519(2) . ?
C9 C8 1.353(2) . ?
C10 C11 1.554(2) . ?
C6 C5 1.388(2) . ?
C6 C1 1.399(2) . ?
C5 H5 0.9500 . ?
C5 C4 1.386(2) . ?
C4 H4 0.9500 . ?
C4 C3 1.398(2) . ?
C3 H3a 0.9500 . ?
C3 C2 1.385(2) . ?
C8 H8 0.9500 . ?
C1 C2 1.392(2) . ?
C2 H2 0.9500 . ?
C17 H17 0.9500 . ?
C17 C18 1.383(2) . ?
C18 H18 0.9500 . ?

loop_
_geom_torsion_atom_site_label_1
_geom_torsion_atom_site_label_2
_geom_torsion_atom_site_label_3
_geom_torsion_atom_site_label_4
_geom_torsion
_geom_torsion_site_symmetry_1
_geom_torsion_site_symmetry_2
_geom_torsion_site_symmetry_3
_geom_torsion_site_symmetry_4
_geom_torsion_publ_flag
F1 C11 C10 O1 -66.39(13) . . . . ?
F1 C11 C10 N2 176.53(12) . . . . ?
F1 C11 C10 C9 59.45(13) . . . . ?
F2 C11 C10 O1 54.24(13) . . . . ?
F2 C11 C10 N2 -62.84(13) . . . . ?
F2 C11 C10 C9 -179.92(13) . . . . ?
F3 C11 C10 O1 174.47(12) . . . . ?
F3 C11 C10 N2 57.39(13) . . . . ?
F3 C11 C10 C9 -59.69(13) . . . . ?
O2 C12 C13 C14 144.71(15) . . . . ?
O2 C12 C13 C18 -29.74(18) . . . . ?
O2 C12 C9 C10 -27.27(18) . . . . ?
O2 C12 C9 C8 149.39(15) . . . . ?
O1 C10 N2 C6 -44.00(15) . . . . ?
O1 C10 N2 C7 153.76(11) . . . . ?
O1 C10 C9 C12 33.29(15) . . . . ?
O1 C10 C9 C8 -143.43(13) . . . . ?
N2 C10 C9 C12 156.82(11) . . . . ?
N2 C10 C9 C8 -19.90(14) . . . . ?
N2 C6 C5 C4 178.37(17) . . . . ?
N2 C6 C1 N1 -0.62(12) . . . . ?
N2 C6 C1 C2 -179.78(11) . . . . ?
N2 C7 N3 C8 -2.74(16) . . . . ?
N2 C7 N1 C1 -0.53(13) . . . . ?
N3 C8 C9 C12 -172.15(14) . . . . ?
N3 C8 C9 C10 4.46(17) . . . . ?
N3 C7 N1 C1 -178.21(15) . . . . ?
N1 C1 C6 C5 176.44(12) . . . . ?
N1 C1 C2 C3 -177.91(16) . . . . ?
C19 C16 C15 C14 179.95(15) . . . . ?
C19 C16 C17 C18 -179.10(15) . . . . ?
C16 C15 C14 C13 -0.97(18) . . . . ?
C16 C17 C18 C13 -0.74(19) . . . . ?
C15 C14 C13 C12 -173.97(14) . . . . ?
C15 C14 C13 C18 0.44(18) . . . . ?
C14 C13 C12 C9 -34.83(17) . . . . ?
C14 C13 C18 C17 0.40(17) . . . . ?
C13 C12 C9 C10 152.27(14) . . . . ?
C13 C12 C9 C8 -31.07(17) . . . . ?
C12 C9 C10 C11 -87.24(14) . . . . ?
C6 C5 C4 C3 -0.20(17) . . . . ?
C6 C1 C2 C3 1.07(16) . . . . ?
C5 C4 C3 C2 -1.35(19) . . . . ?
C4 C3 C2 C1 0.88(19) . . . . ?
